data_1532392
loop_
_publ_author_name
'Yang, H.F.'
'Rao, G.-H.'
'Chu, W.G.'
'Liu, G.Y.'
'Ouyang, Z.W.'
'Liang, J.K.'

_publ_section_title
;
 The crystal structure of La5 Si4 and Nd5 Si4
;
_journal_name_full 'Journal of Alloys Compd.'
_journal_page_first 131
_journal_page_last 134
_journal_volume 334
_journal_year 2002
_chemical_formula_sum 'La5 Si4'
_space_group_IT_number 92
_symmetry_space_group_name_Hall 'P 4abw 2nw'
_symmetry_space_group_name_H-M 'P 41 21 2'
_cell_angle_alpha 90
_cell_angle_beta 90
_cell_angle_gamma 90
_cell_formula_units_Z 4
_cell_length_a 8.0467
_cell_length_b 8.0467
_cell_length_c 15.4476
_cell_volume 1000.223
_citation_journal_id_ASTM JALCEU
_cod_data_source_file Yang_JALCEU_2002_399.cif
_cod_data_source_block La5Si4
_cod_original_cell_volume 1000.222
_cod_database_code 1532392

loop_
_symmetry_equiv_pos_as_xyz
x,y,z
-y+1/2,x+1/2,z+1/4
-x,-y,z+1/2
y+1/2,-x+1/2,z+3/4
x+1/2,-y+1/2,-z+3/4
y,x,-z
-x+1/2,y+1/2,-z+1/4
-y,-x,-z+1/2

loop_
_atom_site_label
_atom_site_type_symbol
_atom_site_fract_x
_atom_site_fract_y
_atom_site_fract_z
_atom_site_occupancy
_atom_site_U_iso_or_equiv
La1 La 0.3078 0.3078 0 1 0.0
Si2 Si 0.285 0.9265 0.0602 1 0.0
La2 La 0.3754 0.013 0.4491 1 0.0
La3 La 0.1253 -0.0186 0.8758 1 0.0
Si1 Si 0.1931 0.1735 0.7005 1 0.0
